data_7049256
loop_
_publ_author_name
'Yang, Zhao-Fu'
'Tian, Yong-Mei'
'Zhang, Wan-Ying'
'Chen, Peng'
'Li, Hong-Feng'
'Zhang, Yi-Quan'
'Sun, Wen-Bin'

_publ_section_title
;
 High local coordination symmetry around the spin center and the alignment
 between magnetic and symmetric axes together play a crucial role in
 single-molecule magnet performance.
;
_journal_issue 15
_journal_name_full 'Dalton transactions (Cambridge, England : 2003)'
_journal_page_first 4931
_journal_page_last 4940
_journal_paper_doi 10.1039/c9dt00058e
_journal_volume 48
_journal_year 2019
_chemical_formula_sum 'C42 H40 Cl4 Dy2 N12 O4'
_chemical_formula_weight 1243.66
_space_group_crystal_system monoclinic
_space_group_IT_number 15
_space_group_name_Hall '-C 2yc'
_space_group_name_H-M_alt 'C 1 2/c 1'
_symmetry_space_group_name_Hall '-C 2yc'
_symmetry_space_group_name_H-M 'C 1 2/c 1'
_atom_sites_solution_hydrogens geom
_audit_creation_method SHELXL-2014/7
_audit_update_record
;
2019-01-30 deposited with the CCDC.    2019-03-06 downloaded from the CCDC.
;
_cell_angle_alpha 90
_cell_angle_beta 106.012(6)
_cell_angle_gamma 90
_cell_formula_units_Z 4
_cell_length_a 20.3353(12)
_cell_length_b 15.0093(13)
_cell_length_c 15.7056(9)
_cell_measurement_reflns_used 3487
_cell_measurement_temperature 293(2)
_cell_measurement_theta_max 28.8068
_cell_measurement_theta_min 2.9367
_cell_volume 4607.7(6)
_computing_cell_refinement 'CrysAlis PRO (Agilent, 2011)'
_computing_data_collection 'CrysAlis PRO (Agilent, 2011)'
_computing_data_reduction 'CrysAlis PRO (Agilent, 2011)'
_computing_molecular_graphics 'Bruker SHELXTL'
_computing_publication_material 'Bruker SHELXTL'
_computing_structure_refinement 'SHELXL-2014/7 (Sheldrick, 2014)'
_computing_structure_solution 'CrysAlis PRO (Agilent, 2011)'
_diffrn_ambient_temperature 293(2)
_diffrn_measured_fraction_theta_full 0.998
_diffrn_measured_fraction_theta_max 0.862
_diffrn_measurement_device_type 'Xcalibur, Eos'
_diffrn_measurement_method '\w scans'
_diffrn_radiation_type MoK\a
_diffrn_radiation_wavelength 0.71073
_diffrn_reflns_av_R_equivalents 0.0557
_diffrn_reflns_av_unetI/netI 0.0821
_diffrn_reflns_Laue_measured_fraction_full 0.998
_diffrn_reflns_Laue_measured_fraction_max 0.862
_diffrn_reflns_limit_h_max 27
_diffrn_reflns_limit_h_min -17
_diffrn_reflns_limit_k_max 11
_diffrn_reflns_limit_k_min -18
_diffrn_reflns_limit_l_max 20
_diffrn_reflns_limit_l_min -21
_diffrn_reflns_number 10707
_diffrn_reflns_point_group_measured_fraction_full 0.998
_diffrn_reflns_point_group_measured_fraction_max 0.862
_diffrn_reflns_theta_full 26.000
_diffrn_reflns_theta_max 28.870
_diffrn_reflns_theta_min 2.943
_exptl_absorpt_coefficient_mu 3.506
_exptl_absorpt_correction_T_max 1.00000
_exptl_absorpt_correction_T_min 0.84357
_exptl_absorpt_correction_type multi-scan
_exptl_absorpt_process_details
;
CrysAlisPro, Agilent Technologies,

Version 1.171.35.21 (release 20-01-2012 CrysAlis171 .NET)

(compiled Jan 23 2012,18:06:46)

Empirical absorption correction using 
spherical harmonics,
 
implemented in SCALE3 ABSPACK 
scaling algorithm.

;
_exptl_crystal_colour 'clear red'
_exptl_crystal_density_diffrn 1.793
_exptl_crystal_description block
_exptl_crystal_F_000 2432
_exptl_crystal_size_max 0.2
_exptl_crystal_size_mid 0.15
_exptl_crystal_size_min 0.15
_refine_diff_density_max 1.348
_refine_diff_density_min -0.954
_refine_diff_density_rms 0.161
_refine_ls_extinction_method none
_refine_ls_goodness_of_fit_ref 1.051
_refine_ls_hydrogen_treatment constr
_refine_ls_matrix_type full
_refine_ls_number_parameters 289
_refine_ls_number_reflns 5231
_refine_ls_number_restraints 1
_refine_ls_restrained_S_all 1.053
_refine_ls_R_factor_all 0.0820
_refine_ls_R_factor_gt 0.0509
_refine_ls_shift/su_max 0.002
_refine_ls_shift/su_mean 0.000
_refine_ls_structure_factor_coef Fsqd
_refine_ls_weighting_details 'w=1/[\s^2^(Fo^2^)+(0.0434P)^2^] where P=(Fo^2^+2Fc^2^)/3'
_refine_ls_weighting_scheme calc
_refine_ls_wR_factor_gt 0.1063
_refine_ls_wR_factor_ref 0.1193
_reflns_Friedel_coverage 0.000
_reflns_number_gt 3639
_reflns_number_total 5231
_reflns_threshold_expression 'I > 2\s(I)'
_cod_data_source_file c9dt00058e2.cif
_cod_data_source_block 2
_cod_depositor_comments 'Adding full bibliography for 7049253--7049258.cif.'
_cod_database_code 7049256
_shelx_shelxl_version_number 2014/7
_shelx_space_group_comment
;
The symmetry employed for this shelxl refinement is uniquely defined
by the following loop, which should always be used as a source of
symmetry information in preference to the above space-group names.
They are only intended as comments.
;

loop_
_space_group_symop_operation_xyz
'x, y, z'
'-x, y, -z+1/2'
'x+1/2, y+1/2, z'
'-x+1/2, y+1/2, -z+1/2'
'-x, -y, -z'
'x, -y, z-1/2'
'-x+1/2, -y+1/2, -z'
'x+1/2, -y+1/2, z-1/2'

loop_
_atom_site_label
_atom_site_type_symbol
_atom_site_fract_x
_atom_site_fract_y
_atom_site_fract_z
_atom_site_U_iso_or_equiv
_atom_site_adp_type
_atom_site_occupancy
_atom_site_site_symmetry_order
_atom_site_calc_flag
_atom_site_refinement_flags_posn
_atom_site_refinement_flags_adp
Dy01 Dy 0.56322(2) 0.62848(2) 0.86264(2) 0.03052(12) Uani 1 1 d . .
Cl2 Cl 0.58287(9) 0.45576(13) 0.85625(12) 0.0422(4) Uani 1 1 d . .
Cl1 Cl 0.57270(11) 0.79784(14) 0.89843(14) 0.0538(5) Uani 1 1 d . .
O1 O 0.4480(2) 0.6324(3) 0.7908(3) 0.0316(10) Uani 1 1 d . .
O2 O 0.4549(2) 0.6033(3) 0.4993(3) 0.0402(13) Uani 1 1 d . .
N2 N 0.3316(3) 0.6241(4) 0.5057(4) 0.0334(13) Uani 1 1 d . .
N1 N 0.3265(3) 0.6416(4) 0.6682(3) 0.0324(13) Uani 1 1 d . .
N4 N 0.4230(3) 0.5900(4) 0.3513(4) 0.0523(18) Uani 1 1 d . .
H4A H 0.4646 0.5834 0.3495 0.063 Uiso 1 1 calc R U
H4B H 0.3903 0.5892 0.3030 0.063 Uiso 1 1 calc R U
N3 N 0.3425(3) 0.6111(4) 0.4249(4) 0.0491(17) Uani 1 1 d . .
H3 H 0.3098 0.6091 0.3766 0.059 Uiso 1 1 calc R U
C9 C 0.2666(3) 0.6459(5) 0.6045(5) 0.0408(18) Uani 1 1 d . .
C1 C 0.3907(3) 0.6380(5) 0.8196(5) 0.0353(16) Uani 1 1 d . .
C5 C 0.3262(3) 0.6441(5) 0.7546(5) 0.0364(17) Uani 1 1 d . .
C11 C 0.4097(3) 0.6013(5) 0.4269(5) 0.0372(17) Uani 1 1 d . .
N5 N 0.2395(3) 0.5993(5) 0.2618(5) 0.0553(19) Uani 1 1 d . .
C10 C 0.2720(3) 0.6344(5) 0.5156(5) 0.0438(19) Uani 1 1 d . .
H10 H 0.2334 0.6346 0.4672 0.053 Uiso 1 1 calc R U
C2 C 0.3900(4) 0.6364(5) 0.9059(5) 0.048(2) Uani 1 1 d . .
H2 H 0.4311 0.6297 0.9497 0.058 Uiso 1 1 calc R U
C6 C 0.2641(4) 0.6527(5) 0.7791(5) 0.0445(19) Uani 1 1 d . .
C3 C 0.3301(4) 0.6445(6) 0.9307(5) 0.061(3) Uani 1 1 d . .
H3A H 0.3325 0.6436 0.9907 0.073 Uiso 1 1 calc R U
C4 C 0.2670(4) 0.6538(7) 0.8700(5) 0.060(3) Uani 1 1 d . .
H4 H 0.2276 0.6605 0.8883 0.072 Uiso 1 1 calc R U
N6 N -0.0046(6) 0.6781(8) 0.9012(7) 0.110(4) Uani 1 1 d . .
H6 H -0.0304 0.7156 0.9182 0.132 Uiso 1 1 calc R U
C8 C 0.2038(4) 0.6577(7) 0.6244(5) 0.064(3) Uani 1 1 d . .
H8 H 0.1633 0.6628 0.5793 0.077 Uiso 1 1 calc R U
C7 C 0.2033(4) 0.6616(7) 0.7100(5) 0.061(3) Uani 1 1 d . .
H7 H 0.1621 0.6704 0.7237 0.073 Uiso 1 1 calc DR U
C17 C 0.0484(6) 0.7064(8) 0.8696(8) 0.095(4) Uani 1 1 d . .
H17 H 0.0536 0.7674 0.8635 0.114 Uiso 1 1 calc R U
C16 C 0.1764(5) 0.6200(7) 0.2590(7) 0.070(3) Uani 1 1 d . .
H16 H 0.1669 0.6289 0.3130 0.085 Uiso 1 1 calc R U
C18 C 0.0893(7) 0.6567(11) 0.8489(9) 0.096(5) Uani 1 1 d . .
H18 H 0.1268 0.6805 0.8338 0.115 Uiso 1 1 calc DR U
C15 C 0.1238(5) 0.6296(7) 0.1856(8) 0.082(3) Uani 1 1 d . .
H15 H 0.0803 0.6445 0.1893 0.098 Uiso 1 1 calc R U
C21 C -0.0147(6) 0.5908(9) 0.9047(8) 0.091(4) Uani 1 1 d . .
H21 H -0.0507 0.5678 0.9238 0.109 Uiso 1 1 calc R U
C20 C 0.0300(8) 0.5370(7) 0.8790(10) 0.116(5) Uani 1 1 d . .
H20 H 0.0269 0.4753 0.8817 0.140 Uiso 1 1 calc R U
C14 C 0.1360(6) 0.6174(8) 0.1088(8) 0.101(4) Uani 1 1 d . .
H14 H 0.1010 0.6248 0.0569 0.121 Uiso 1 1 calc R U
C13 C 0.2000(6) 0.5937(9) 0.1046(7) 0.101(4) Uani 1 1 d . .
H13 H 0.2094 0.5840 0.0507 0.121 Uiso 1 1 calc R U
C12 C 0.2502(5) 0.5849(8) 0.1842(7) 0.088(4) Uani 1 1 d . .
H12 H 0.2938 0.5680 0.1826 0.105 Uiso 1 1 calc R U
C19 C 0.0812(8) 0.5783(15) 0.8481(10) 0.131(7) Uani 1 1 d . .
H19 H 0.1100 0.5425 0.8260 0.157 Uiso 1 1 calc R U

loop_
_atom_site_aniso_label
_atom_site_aniso_U_11
_atom_site_aniso_U_22
_atom_site_aniso_U_33
_atom_site_aniso_U_23
_atom_site_aniso_U_13
_atom_site_aniso_U_12
Dy01 0.02265(17) 0.0458(2) 0.02120(17) -0.00056(16) 0.00285(11) -0.00096(17)
Cl2 0.0428(10) 0.0467(11) 0.0380(11) 0.0034(9) 0.0127(8) 0.0027(9)
Cl1 0.0594(12) 0.0494(12) 0.0528(13) -0.0058(11) 0.0155(10) -0.0012(11)
O1 0.025(2) 0.047(3) 0.022(2) -0.001(2) 0.0047(18) -0.001(2)
O2 0.028(2) 0.068(4) 0.026(3) -0.007(2) 0.010(2) 0.003(3)
N2 0.031(3) 0.044(3) 0.025(3) 0.001(3) 0.006(2) 0.004(3)
N1 0.025(3) 0.050(4) 0.019(3) 0.002(3) 0.000(2) 0.001(3)
N4 0.045(4) 0.085(5) 0.027(4) -0.007(4) 0.009(3) 0.007(4)
N3 0.041(3) 0.081(5) 0.024(3) -0.005(3) 0.007(3) -0.009(4)
C9 0.025(3) 0.065(5) 0.031(4) 0.002(4) 0.006(3) 0.001(4)
C1 0.033(3) 0.045(4) 0.029(4) 0.001(3) 0.010(3) 0.002(4)
C5 0.026(3) 0.050(5) 0.036(4) 0.001(3) 0.013(3) 0.001(3)
C11 0.034(4) 0.045(4) 0.032(4) 0.001(3) 0.008(3) 0.002(3)
N5 0.046(4) 0.073(5) 0.041(4) -0.001(4) 0.001(3) 0.013(4)
C10 0.024(3) 0.078(6) 0.023(4) 0.012(4) -0.004(3) 0.000(4)
C2 0.032(4) 0.083(6) 0.027(4) 0.008(4) 0.005(3) 0.006(4)
C6 0.034(4) 0.067(5) 0.032(4) 0.008(4) 0.007(3) 0.004(4)
C3 0.038(4) 0.112(8) 0.033(5) 0.007(5) 0.012(3) 0.009(5)
C4 0.036(4) 0.114(8) 0.035(5) 0.008(5) 0.018(3) 0.007(5)
N6 0.107(8) 0.113(9) 0.113(9) 0.011(7) 0.036(7) 0.052(8)
C8 0.021(3) 0.133(9) 0.036(5) 0.013(5) 0.002(3) 0.010(5)
C7 0.027(4) 0.119(8) 0.037(5) 0.011(5) 0.009(3) 0.014(5)
C17 0.079(8) 0.081(9) 0.119(11) 0.036(8) 0.017(8) -0.023(7)
C16 0.053(5) 0.091(8) 0.066(7) -0.005(6) 0.016(5) 0.002(6)
C18 0.062(8) 0.122(12) 0.126(12) -0.013(10) 0.061(8) -0.020(9)
C15 0.045(5) 0.102(9) 0.083(9) -0.007(8) -0.007(5) 0.009(6)
C21 0.062(7) 0.082(8) 0.122(11) 0.030(8) 0.016(7) -0.018(7)
C20 0.141(12) 0.035(6) 0.139(14) -0.013(7) -0.019(10) 0.026(8)
C14 0.079(8) 0.116(10) 0.070(9) 0.022(8) -0.042(6) -0.008(8)
C13 0.086(8) 0.163(13) 0.041(7) 0.009(7) -0.004(5) 0.001(9)
C12 0.054(6) 0.143(11) 0.067(8) -0.017(7) 0.019(5) 0.012(7)
C19 0.087(11) 0.20(2) 0.107(12) -0.056(14) 0.033(9) 0.038(14)

loop_
_atom_type_symbol
_atom_type_description
_atom_type_scat_dispersion_real
_atom_type_scat_dispersion_imag
_atom_type_scat_source
C C 0.0033 0.0016 'International Tables Vol C Tables 4.2.6.8 and 6.1.1.4'
H H 0.0000 0.0000 'International Tables Vol C Tables 4.2.6.8 and 6.1.1.4'
Cl Cl 0.1484 0.1585 'International Tables Vol C Tables 4.2.6.8 and 6.1.1.4'
Dy Dy -0.1892 4.4098 'International Tables Vol C Tables 4.2.6.8 and 6.1.1.4'
N N 0.0061 0.0033 'International Tables Vol C Tables 4.2.6.8 and 6.1.1.4'
O O 0.0106 0.0060 'International Tables Vol C Tables 4.2.6.8 and 6.1.1.4'

loop_
_geom_angle_atom_site_label_1
_geom_angle_atom_site_label_2
_geom_angle_atom_site_label_3
_geom_angle
_geom_angle_site_symmetry_1
_geom_angle_site_symmetry_3
O1 Dy01 O2 93.37(15) . 2_656
O1 Dy01 O1 72.58(16) . 2_656
O2 Dy01 O1 163.80(16) 2_656 2_656
O1 Dy01 N1 140.42(16) . 2_656
O2 Dy01 N1 126.21(17) 2_656 2_656
O1 Dy01 N1 68.21(16) 2_656 2_656
O1 Dy01 N2 156.36(16) . 2_656
O2 Dy01 N2 63.30(16) 2_656 2_656
O1 Dy01 N2 131.06(16) 2_656 2_656
N1 Dy01 N2 63.03(17) 2_656 2_656
O1 Dy01 Cl1 94.89(12) . .
O2 Dy01 Cl1 88.79(14) 2_656 .
O1 Dy01 Cl1 100.19(12) 2_656 .
N1 Dy01 Cl1 86.93(14) 2_656 .
N2 Dy01 Cl1 81.55(14) 2_656 .
O1 Dy01 Cl2 98.72(12) . .
O2 Dy01 Cl2 86.57(14) 2_656 .
O1 Dy01 Cl2 87.64(12) 2_656 .
N1 Dy01 Cl2 85.06(14) 2_656 .
N2 Dy01 Cl2 84.42(13) 2_656 .
Cl1 Dy01 Cl2 165.85(7) . .
O1 Dy01 Dy01 36.82(10) . 2_656
O2 Dy01 Dy01 129.34(11) 2_656 2_656
O1 Dy01 Dy01 35.83(10) 2_656 2_656
N1 Dy01 Dy01 104.01(12) 2_656 2_656
N2 Dy01 Dy01 166.77(12) 2_656 2_656
Cl1 Dy01 Dy01 101.21(5) . 2_656
Cl2 Dy01 Dy01 92.05(4) . 2_656
C1 O1 Dy01 133.3(4) . .
C1 O1 Dy01 119.3(4) . 2_656
Dy01 O1 Dy01 107.34(16) . 2_656
C11 O2 Dy01 125.8(4) . 2_656
C10 N2 N3 122.3(6) . .
C10 N2 Dy01 121.1(4) . 2_656
N3 N2 Dy01 116.6(4) . 2_656
C9 N1 C5 119.2(6) . .
C9 N1 Dy01 123.5(4) . 2_656
C5 N1 Dy01 117.3(4) . 2_656
C11 N4 H4A 120.0 . .
C11 N4 H4B 120.0 . .
H4A N4 H4B 120.0 . .
N2 N3 C11 114.3(6) . .
N2 N3 H3 122.8 . .
C11 N3 H3 122.8 . .
N1 C9 C8 122.1(7) . .
N1 C9 C10 114.7(6) . .
C8 C9 C10 123.1(6) . .
C2 C1 O1 125.1(6) . .
C2 C1 C5 117.1(6) . .
O1 C1 C5 117.8(6) . .
N1 C5 C6 121.4(6) . .
N1 C5 C1 117.3(6) . .
C6 C5 C1 121.4(7) . .
O2 C11 N4 123.2(7) . .
O2 C11 N3 120.0(6) . .
N4 C11 N3 116.9(7) . .
C16 N5 C12 114.8(8) . .
N2 C10 C9 117.5(6) . .
N2 C10 H10 121.3 . .
C9 C10 H10 121.3 . .
C1 C2 C3 122.1(7) . .
C1 C2 H2 118.9 . .
C3 C2 H2 118.9 . .
C7 C6 C4 124.1(7) . .
C7 C6 C5 117.1(7) . .
C4 C6 C5 118.8(7) . .
C4 C3 C2 122.6(7) . .
C4 C3 H3A 118.7 . .
C2 C3 H3A 118.7 . .
C3 C4 C6 118.0(7) . .
C3 C4 H4 121.0 . .
C6 C4 H4 121.0 . .
C21 N6 C17 117.7(10) . .
C21 N6 H6 121.1 . .
C17 N6 H6 121.1 . .
C7 C8 C9 118.9(7) . .
C7 C8 H8 120.6 . .
C9 C8 H8 120.6 . .
C8 C7 C6 121.2(7) . .
C8 C7 H7 119.4 . .
C6 C7 H7 119.4 . .
C18 C17 N6 124.5(12) . .
C18 C17 H17 117.7 . .
N6 C17 H17 117.7 . .
N5 C16 C15 126.4(10) . .
N5 C16 H16 116.8 . .
C15 C16 H16 116.8 . .
C19 C18 C17 120.1(14) . .
C19 C18 H18 119.9 . .
C17 C18 H18 119.9 . .
C14 C15 C16 117.8(10) . .
C14 C15 H15 121.1 . .
C16 C15 H15 121.1 . .
N6 C21 C20 116.8(11) . .
N6 C21 H21 121.6 . .
C20 C21 H21 121.6 . .
C21 C20 C19 117.4(11) . .
C21 C20 H20 121.3 . .
C19 C20 H20 121.3 . .
C15 C14 C13 120.3(10) . .
C15 C14 H14 119.8 . .
C13 C14 H14 119.8 . .
C14 C13 C12 117.1(10) . .
C14 C13 H13 121.4 . .
C12 C13 H13 121.4 . .
N5 C12 C13 123.5(10) . .
N5 C12 H12 118.2 . .
C13 C12 H12 118.2 . .
C18 C19 C20 123.1(14) . .
C18 C19 H19 118.5 . .
C20 C19 H19 118.5 . .

loop_
_geom_bond_atom_site_label_1
_geom_bond_atom_site_label_2
_geom_bond_distance
_geom_bond_site_symmetry_2
Dy01 O1 2.304(4) .
Dy01 O2 2.329(4) 2_656
Dy01 O1 2.359(4) 2_656
Dy01 N1 2.429(5) 2_656
Dy01 N2 2.532(5) 2_656
Dy01 Cl1 2.599(2) .
Dy01 Cl2 2.6291(19) .
Dy01 Dy01 3.7564(6) 2_656
O1 C1 1.364(7) .
O1 Dy01 2.359(4) 2_656
O2 C11 1.250(8) .
O2 Dy01 2.329(4) 2_656
N2 C10 1.272(8) .
N2 N3 1.362(8) .
N2 Dy01 2.532(5) 2_656
N1 C9 1.347(8) .
N1 C5 1.359(8) .
N1 Dy01 2.429(5) 2_656
N4 C11 1.301(9) .
N4 H4A 0.8600 .
N4 H4B 0.8600 .
N3 C11 1.366(9) .
N3 H3 0.8600 .
C9 C8 1.408(9) .
C9 C10 1.442(10) .
C1 C2 1.360(9) .
C1 C5 1.425(9) .
C5 C6 1.425(9) .
N5 C16 1.309(10) .
N5 C12 1.313(11) .
C10 H10 0.9300 .
C2 C3 1.381(10) .
C2 H2 0.9300 .
C6 C7 1.409(10) .
C6 C4 1.413(10) .
C3 C4 1.379(11) .
C3 H3A 0.9300 .
C4 H4 0.9300 .
N6 C21 1.330(14) .
N6 C17 1.371(13) .
N6 H6 0.8600 .
C8 C7 1.348(11) .
C8 H8 0.9300 .
C7 H7 0.9300 .
C17 C18 1.227(15) .
C17 H17 0.9300 .
C16 C15 1.345(13) .
C16 H16 0.9300 .
C18 C19 1.19(2) .
C18 H18 0.9300 .
C15 C14 1.309(15) .
C15 H15 0.9300 .
C21 C20 1.358(15) .
C21 H21 0.9300 .
C20 C19 1.41(2) .
C20 H20 0.9300 .
C14 C13 1.367(16) .
C14 H14 0.9300 .
C13 C12 1.384(13) .
C13 H13 0.9300 .
C12 H12 0.9300 .
C19 H19 0.9300 .
